data_1511234
loop_
_publ_author_name
'Araki, T.'
'Moore, P.B.'

_publ_section_title
;
 Pinakiolite, Mg2 Mn(III) O2 B O3, warwickite, Mg (Mg.5 Ti.5) O (B O3),
 wightmanite, Mg5 (O) (O H)5 (B O3) * (H2 O)n: Crystal chemistry of
 complex 3A wallpaper structures
;
_journal_name_full 'American Mineralogist'
_journal_page_first 985
_journal_page_last 1004
_journal_volume 59
_journal_year 1974
_chemical_formula_sum 'B Mg1.8 Mn1.09 O5'
_chemical_name_systematic 'Mg1.8 Mn Mn.09 O2 (B O3)'
_space_group_IT_number 12
_symmetry_space_group_name_Hall '-C 2y'
_symmetry_space_group_name_H-M 'C 1 2/m 1'
_cell_angle_alpha 90
_cell_angle_beta 95.83
_cell_angle_gamma 90
_cell_formula_units_Z 8
_cell_length_a 21.79
_cell_length_b 5.977
_cell_length_c 5.341
_cell_volume 692.008
_citation_journal_id_ASTM AMMIAY
_cod_data_source_file boron0-1_350.cif
_cod_data_source_block B1Mg1.8Mn1.09O5
_cod_original_cell_volume 692.0078
_cod_original_formula_sum 'B1 Mg1.8 Mn1.09 O5'
_cod_database_code 1511234

loop_
_symmetry_equiv_pos_as_xyz
x,y,z
-x,y,-z
-x,-y,-z
x,-y,z
x+1/2,y+1/2,z
-x+1/2,y+1/2,-z
-x+1/2,-y+1/2,-z
x+1/2,-y+1/2,z

loop_
_atom_site_label
_atom_site_type_symbol
_atom_site_fract_x
_atom_site_fract_y
_atom_site_fract_z
_atom_site_occupancy
_atom_site_U_iso_or_equiv
O5 O-2 0.4002 0 0.4397 1 0.0
Mn3 Mn+3 0.2503 0 0.4993 1 0.0
Mg1 Mg+2 0.5 0 0 0.83 0.0
O7 O-2 0.5138 0.2755 0.2556 1 0.0
Mg4 Mg+2 0.3869 0.2497 0.7072 0.99 0.0
Mg3 Mg+2 0.25 0.25 0 0.84 0.0
B1 B+3 0.1344 0 0.8055 1 0.0
O1 O-2 0.3972 0.5 -0.0162 1 0.0
Mn1 Mn+3 0.5 0.5 0 1 0.0
O4 O-2 0.4014 0 -0.0166 1 0.0
O6 O-2 0.3058 0 0.1713 1 0.0
Mn2 Mn+3 0.5 0.5 0.5 1 0.0
Mg2 Mg+2 0.5 0 0.5 0.77 0.0
O3 O-2 0.1908 0 0.8332 1 0.0
O2 O-2 0.3959 0.5 0.4344 1 0.0
O8 O-2 0.2937 0.2502 0.6775 1 0.0
Mn4 Mn+4 0.25 0.25 0 0.16 0.0
B2 B+3 0.3692 0 0.1986 1 0.0
Mn5 Mn+4 0.3869 0.2497 0.7072 0.01 0.0
